data_7130061
loop_
_publ_author_name
'Fang, Da-Shu'
'Deng, Jun'
'Zheng, Jianfeng'
'Li, Wei-Dong Z.'

_publ_section_title
;
 A Stereospecific Total Synthesis of dl-Hexahydroapoerysopine
;
_journal_name_full 'Chemical Communications'
_journal_paper_doi 10.1039/D2CC01892F
_journal_year 2022
_chemical_formula_sum 'C18 H19 N O4'
_chemical_formula_weight 313.34
_space_group_crystal_system monoclinic
_space_group_IT_number 14
_space_group_name_Hall '-P 2yn'
_space_group_name_H-M_alt 'P 1 21/n 1'
_atom_sites_solution_hydrogens geom
_audit_creation_method SHELXL-2014/7
_audit_update_record
;
2021-10-14 deposited with the CCDC.	2022-05-05 downloaded from the CCDC.
;
_cell_angle_alpha 90
_cell_angle_beta 110.192(4)
_cell_angle_gamma 90
_cell_formula_units_Z 8
_cell_length_a 11.2707(4)
_cell_length_b 18.5868(5)
_cell_length_c 16.0997(5)
_cell_measurement_temperature 293(2)
_cell_volume 3165.39(19)
_computing_structure_refinement 'SHELXL-2014/7 (Sheldrick, 2014)'
_diffrn_ambient_temperature 293(2)
_diffrn_measured_fraction_theta_full 0.998
_diffrn_measured_fraction_theta_max 0.998
_diffrn_radiation_type MoK\a
_diffrn_radiation_wavelength 0.71073
_diffrn_reflns_av_R_equivalents 0.0213
_diffrn_reflns_av_unetI/netI 0.0315
_diffrn_reflns_Laue_measured_fraction_full 0.998
_diffrn_reflns_Laue_measured_fraction_max 0.998
_diffrn_reflns_limit_h_max 14
_diffrn_reflns_limit_h_min -11
_diffrn_reflns_limit_k_max 20
_diffrn_reflns_limit_k_min -23
_diffrn_reflns_limit_l_max 19
_diffrn_reflns_limit_l_min -20
_diffrn_reflns_number 15911
_diffrn_reflns_point_group_measured_fraction_full 0.998
_diffrn_reflns_point_group_measured_fraction_max 0.998
_diffrn_reflns_theta_full 25.242
_diffrn_reflns_theta_max 26.370
_diffrn_reflns_theta_min 3.482
_exptl_absorpt_coefficient_mu 0.093
_exptl_crystal_density_diffrn 1.315
_exptl_crystal_F_000 1328
_refine_diff_density_max 0.272
_refine_diff_density_min -0.305
_refine_diff_density_rms 0.047
_refine_ls_extinction_method none
_refine_ls_goodness_of_fit_ref 1.044
_refine_ls_hydrogen_treatment constr
_refine_ls_matrix_type full
_refine_ls_number_parameters 419
_refine_ls_number_reflns 6460
_refine_ls_number_restraints 0
_refine_ls_restrained_S_all 1.044
_refine_ls_R_factor_all 0.0801
_refine_ls_R_factor_gt 0.0543
_refine_ls_shift/su_max 0.000
_refine_ls_shift/su_mean 0.000
_refine_ls_structure_factor_coef Fsqd
_refine_ls_weighting_details 'w=1/[\s^2^(Fo^2^)+(0.0610P)^2^+0.8733P] where P=(Fo^2^+2Fc^2^)/3'
_refine_ls_weighting_scheme calc
_refine_ls_wR_factor_gt 0.1298
_refine_ls_wR_factor_ref 0.1464
_reflns_Friedel_coverage 0.000
_reflns_number_gt 4528
_reflns_number_total 6460
_reflns_threshold_expression 'I > 2\s(I)'
_cod_data_source_file d2cc01892f2.cif
_cod_data_source_block fds-20181130-xy
_cod_original_sg_symbol_H-M 'P 21/n'
_cod_database_code 7130061
_shelx_shelxl_version_number 2014/7
_shelx_space_group_comment
;
The symmetry employed for this shelxl refinement is uniquely defined
by the following loop, which should always be used as a source of
symmetry information in preference to the above space-group names.
They are only intended as comments.
;

loop_
_space_group_symop_operation_xyz
'x, y, z'
'-x+1/2, y+1/2, -z+1/2'
'-x, -y, -z'
'x-1/2, -y-1/2, z-1/2'

loop_
_atom_site_label
_atom_site_type_symbol
_atom_site_fract_x
_atom_site_fract_y
_atom_site_fract_z
_atom_site_U_iso_or_equiv
_atom_site_adp_type
_atom_site_occupancy
_atom_site_site_symmetry_order
_atom_site_calc_flag
_atom_site_refinement_flags_posn
_atom_site_refinement_flags_adp
_atom_site_refinement_flags_occupancy
_atom_site_disorder_assembly
_atom_site_disorder_group
O1 O 0.49870(16) 0.22717(8) 0.88081(10) 0.0657(4) Uani 1 1 d . . . . .
O3 O 0.79103(14) 0.42125(9) 0.51293(11) 0.0668(4) Uani 1 1 d . . . . .
N2 N 0.34727(15) 0.85044(8) 0.91019(10) 0.0448(4) Uani 1 1 d . . . . .
O7 O 0.21101(14) 0.83640(9) 0.98645(11) 0.0682(5) Uani 1 1 d . . . . .
O6 O 0.51954(17) 0.85247(9) 0.58676(11) 0.0786(5) Uani 1 1 d . . . . .
N1 N 0.66197(15) 0.40014(9) 0.59334(11) 0.0486(4) Uani 1 1 d . . . . .
O2 O 0.4933(2) 0.36177(9) 0.91498(12) 0.0906(6) Uani 1 1 d . . . . .
O5 O 0.4270(2) 0.98026(9) 0.56551(12) 0.0893(6) Uani 1 1 d . . . . .
O8 O 0.4987(2) 0.59179(9) 0.86072(13) 0.0912(6) Uani 1 1 d . . . . .
O4 O 0.6063(2) 0.65232(9) 0.71883(14) 0.0986(7) Uani 1 1 d . . . . .
C6 C 0.59544(18) 0.37456(10) 0.72083(13) 0.0439(4) Uani 1 1 d . . . . .
C24 C 0.40655(17) 0.85923(10) 0.77696(12) 0.0402(4) Uani 1 1 d . . . . .
C5 C 0.60085(18) 0.30199(10) 0.70278(13) 0.0461(5) Uani 1 1 d . . . . .
C30 C 0.52467(18) 0.77977(11) 0.90429(13) 0.0450(5) Uani 1 1 d . . . . .
H30 H 0.5857 0.8116 0.9384 0.054 Uiso 1 1 calc R U . . .
C29 C 0.39698(17) 0.81008(10) 0.85072(12) 0.0400(4) Uani 1 1 d . . . . .
C23 C 0.36122(18) 0.92910(10) 0.76704(13) 0.0453(5) Uani 1 1 d . . . . .
C4 C 0.57100(19) 0.25165(10) 0.75746(14) 0.0492(5) Uani 1 1 d . . . . .
H4 H 0.5759 0.2029 0.7463 0.059 Uiso 1 1 calc R U . . .
C25 C 0.46213(18) 0.83259(10) 0.71745(13) 0.0462(5) Uani 1 1 d . . . . .
H25 H 0.4961 0.7864 0.7254 0.055 Uiso 1 1 calc R U . . .
C3 C 0.53474(19) 0.27232(11) 0.82701(13) 0.0492(5) Uani 1 1 d . . . . .
C11 C 0.62679(17) 0.43287(10) 0.66487(12) 0.0432(4) Uani 1 1 d . . . . .
C18 C 0.75215(19) 0.43635(11) 0.57339(15) 0.0516(5) Uani 1 1 d . . . . .
C34 C 0.29776(19) 0.74922(11) 0.81903(14) 0.0496(5) Uani 1 1 d . . . . .
H34 H 0.2260 0.7673 0.7693 0.060 Uiso 1 1 calc R U . . .
C36 C 0.26541(19) 0.81269(12) 0.93799(14) 0.0510(5) Uani 1 1 d . . . . .
C26 C 0.4673(2) 0.87362(11) 0.64756(14) 0.0523(5) Uani 1 1 d . . . . .
C12 C 0.51220(19) 0.47990(12) 0.62433(13) 0.0504(5) Uani 1 1 d . . . . .
H12 H 0.4413 0.4594 0.5826 0.060 Uiso 1 1 calc R U . . .
C28 C 0.3682(2) 0.92725(10) 0.92257(14) 0.0521(5) Uani 1 1 d . . . . .
H28A H 0.4581 0.9375 0.9464 0.062 Uiso 1 1 calc R U . . .
H28B H 0.3294 0.9454 0.9636 0.062 Uiso 1 1 calc R U . . .
C10 C 0.6062(2) 0.33252(11) 0.55383(14) 0.0536(5) Uani 1 1 d . . . . .
H10A H 0.6404 0.3182 0.5087 0.064 Uiso 1 1 calc R U . . .
H10B H 0.5154 0.3378 0.5263 0.064 Uiso 1 1 calc R U . . .
C7 C 0.5586(2) 0.39560(11) 0.79161(13) 0.0522(5) Uani 1 1 d . . . . .
H7 H 0.5540 0.4443 0.8033 0.063 Uiso 1 1 calc R U . . .
C22 C 0.3672(2) 0.97023(11) 0.69613(14) 0.0547(5) Uani 1 1 d . . . . .
H22 H 0.3366 1.0171 0.6895 0.066 Uiso 1 1 calc R U . . .
C21 C 0.4171(2) 0.94347(12) 0.63599(14) 0.0572(6) Uani 1 1 d . . . . .
C9 C 0.6359(2) 0.27601(11) 0.62548(14) 0.0559(5) Uani 1 1 d . . . . .
H9A H 0.5895 0.2323 0.6017 0.067 Uiso 1 1 calc R U . . .
H9B H 0.7255 0.2648 0.6455 0.067 Uiso 1 1 calc R U . . .
C8 C 0.5290(2) 0.34543(11) 0.84445(14) 0.0554(5) Uani 1 1 d . . . . .
C31 C 0.5561(2) 0.71048(12) 0.90621(15) 0.0555(6) Uani 1 1 d . . . . .
H31 H 0.6363 0.6965 0.9429 0.067 Uiso 1 1 calc R U . . .
C35 C 0.2549(2) 0.73892(12) 0.89871(15) 0.0561(6) Uani 1 1 d . . . . .
H35A H 0.1684 0.7216 0.8802 0.067 Uiso 1 1 calc R U . . .
H35B H 0.3093 0.7052 0.9407 0.067 Uiso 1 1 calc R U . . .
C20 C 0.5992(2) 0.79280(12) 0.60526(15) 0.0618(6) Uani 1 1 d . . . . .
H20A H 0.6340 0.7867 0.5590 0.093 Uiso 1 1 calc R U . . .
H20B H 0.5521 0.7506 0.6088 0.093 Uiso 1 1 calc R U . . .
H20C H 0.6666 0.7999 0.6607 0.093 Uiso 1 1 calc R U . . .
C27 C 0.3097(2) 0.96268(11) 0.83322(14) 0.0562(6) Uani 1 1 d . . . . .
H27A H 0.3285 1.0138 0.8382 0.067 Uiso 1 1 calc R U . . .
H27B H 0.2186 0.9569 0.8129 0.067 Uiso 1 1 calc R U . . .
C16 C 0.7457(2) 0.47828(11) 0.71256(14) 0.0536(5) Uani 1 1 d . . . . .
H16 H 0.8083 0.4474 0.7549 0.064 Uiso 1 1 calc R U . . .
C17 C 0.7942(2) 0.49744(12) 0.63754(16) 0.0602(6) Uani 1 1 d . . . . .
H17A H 0.7580 0.5425 0.6099 0.072 Uiso 1 1 calc R U . . .
H17B H 0.8856 0.5016 0.6595 0.072 Uiso 1 1 calc R U . . .
C32 C 0.4707(2) 0.65567(12) 0.85364(15) 0.0617(6) Uani 1 1 d . . . . .
C13 C 0.5062(2) 0.54902(13) 0.64455(16) 0.0619(6) Uani 1 1 d . . . . .
H13 H 0.4315 0.5739 0.6166 0.074 Uiso 1 1 calc R U . . .
C33 C 0.3474(2) 0.68143(11) 0.78928(16) 0.0637(6) Uani 1 1 d . . . . .
H33A H 0.2851 0.6435 0.7803 0.076 Uiso 1 1 calc R U . . .
H33B H 0.3577 0.6907 0.7329 0.076 Uiso 1 1 calc R U . . .
C15 C 0.7217(2) 0.54347(12) 0.76200(16) 0.0670(6) Uani 1 1 d . . . . .
H15A H 0.7078 0.5272 0.8151 0.080 Uiso 1 1 calc R U . . .
H15B H 0.7964 0.5737 0.7800 0.080 Uiso 1 1 calc R U . . .
C1 C 0.4978(3) 0.15243(12) 0.86361(17) 0.0745(7) Uani 1 1 d . . . . .
H1A H 0.4469 0.1433 0.8031 0.112 Uiso 1 1 calc R U . . .
H1B H 0.4632 0.1271 0.9019 0.112 Uiso 1 1 calc R U . . .
H1C H 0.5826 0.1362 0.8741 0.112 Uiso 1 1 calc R U . . .
C14 C 0.6106(3) 0.58730(12) 0.70807(17) 0.0657(7) Uani 1 1 d . . . . .
C2 C 0.4572(4) 0.42926(17) 0.9244(2) 0.1118(13) Uani 1 1 d . . . . .
H2A H 0.3946 0.4448 0.8700 0.168 Uiso 1 1 calc R U . . .
H2B H 0.5291 0.4607 0.9390 0.168 Uiso 1 1 calc R U . . .
H2C H 0.4222 0.4305 0.9709 0.168 Uiso 1 1 calc R U . . .
C19 C 0.3794(4) 1.05119(17) 0.5514(3) 0.1244(15) Uani 1 1 d . . . . .
H19A H 0.3913 1.0707 0.4996 0.187 Uiso 1 1 calc R U . . .
H19B H 0.4236 1.0804 0.6017 0.187 Uiso 1 1 calc R U . . .
H19C H 0.2909 1.0508 0.5431 0.187 Uiso 1 1 calc R U . . .

loop_
_atom_site_aniso_label
_atom_site_aniso_U_11
_atom_site_aniso_U_22
_atom_site_aniso_U_33
_atom_site_aniso_U_23
_atom_site_aniso_U_13
_atom_site_aniso_U_12
O1 0.0878(11) 0.0460(9) 0.0722(10) 0.0210(8) 0.0388(9) 0.0038(8)
O3 0.0643(10) 0.0681(10) 0.0848(11) 0.0203(9) 0.0470(9) 0.0110(8)
N2 0.0495(9) 0.0423(9) 0.0525(9) 0.0043(7) 0.0304(8) 0.0006(7)
O7 0.0613(9) 0.0853(12) 0.0753(10) 0.0095(9) 0.0458(9) 0.0051(8)
O6 0.1095(13) 0.0794(12) 0.0725(10) 0.0329(9) 0.0641(10) 0.0445(10)
N1 0.0479(9) 0.0475(10) 0.0571(10) 0.0044(8) 0.0266(8) -0.0014(8)
O2 0.1627(19) 0.0579(11) 0.0835(12) 0.0273(9) 0.0836(13) 0.0366(11)
O5 0.1307(16) 0.0732(12) 0.0993(13) 0.0505(10) 0.0845(13) 0.0445(11)
O8 0.1542(19) 0.0394(9) 0.0980(13) 0.0157(9) 0.0667(14) 0.0193(10)
O4 0.165(2) 0.0411(10) 0.1164(16) 0.0082(10) 0.0823(16) 0.0096(11)
C6 0.0435(10) 0.0385(10) 0.0501(11) 0.0090(9) 0.0168(9) 0.0039(8)
C24 0.0420(10) 0.0372(10) 0.0463(10) 0.0049(8) 0.0214(9) -0.0002(8)
C5 0.0443(10) 0.0414(11) 0.0535(11) 0.0028(9) 0.0183(9) 0.0022(9)
C30 0.0449(10) 0.0467(11) 0.0494(11) 0.0068(9) 0.0239(9) -0.0029(9)
C29 0.0442(10) 0.0355(10) 0.0458(10) 0.0037(8) 0.0227(9) -0.0008(8)
C23 0.0480(11) 0.0396(10) 0.0554(11) 0.0077(9) 0.0270(10) 0.0051(9)
C4 0.0511(11) 0.0354(10) 0.0595(12) 0.0061(9) 0.0171(10) 0.0019(9)
C25 0.0550(12) 0.0376(10) 0.0526(11) 0.0094(9) 0.0272(10) 0.0082(9)
C3 0.0529(12) 0.0418(11) 0.0540(12) 0.0158(9) 0.0200(10) 0.0056(9)
C11 0.0423(10) 0.0391(10) 0.0499(11) 0.0060(9) 0.0181(9) 0.0022(8)
C18 0.0445(11) 0.0483(12) 0.0674(13) 0.0176(11) 0.0262(11) 0.0086(9)
C34 0.0487(11) 0.0471(11) 0.0534(11) 0.0051(10) 0.0182(10) -0.0099(9)
C36 0.0456(11) 0.0595(13) 0.0549(12) 0.0119(10) 0.0261(10) 0.0020(10)
C26 0.0619(13) 0.0509(12) 0.0564(12) 0.0133(10) 0.0360(11) 0.0116(10)
C12 0.0467(11) 0.0567(13) 0.0519(11) 0.0159(10) 0.0223(10) 0.0063(10)
C28 0.0645(13) 0.0434(11) 0.0603(12) -0.0024(10) 0.0368(11) 0.0021(10)
C10 0.0570(12) 0.0545(13) 0.0565(12) -0.0041(10) 0.0289(11) -0.0042(10)
C7 0.0695(14) 0.0360(11) 0.0574(12) 0.0077(9) 0.0301(11) 0.0093(10)
C22 0.0631(13) 0.0412(11) 0.0702(13) 0.0172(10) 0.0364(12) 0.0130(10)
C21 0.0669(14) 0.0538(13) 0.0637(13) 0.0250(11) 0.0390(12) 0.0156(11)
C9 0.0640(13) 0.0451(12) 0.0648(13) -0.0017(10) 0.0301(12) 0.0009(10)
C8 0.0733(14) 0.0457(12) 0.0548(12) 0.0128(10) 0.0320(11) 0.0137(11)
C31 0.0587(13) 0.0521(13) 0.0631(13) 0.0186(11) 0.0304(11) 0.0129(11)
C35 0.0486(12) 0.0582(14) 0.0660(13) 0.0120(11) 0.0253(11) -0.0102(10)
C20 0.0784(15) 0.0550(13) 0.0598(13) -0.0028(11) 0.0336(12) 0.0142(12)
C27 0.0695(14) 0.0422(11) 0.0707(14) 0.0067(10) 0.0417(12) 0.0100(10)
C16 0.0504(12) 0.0441(11) 0.0621(13) 0.0100(10) 0.0137(10) -0.0005(9)
C17 0.0456(12) 0.0513(13) 0.0862(16) 0.0137(12) 0.0259(12) -0.0008(10)
C32 0.0938(18) 0.0395(12) 0.0675(14) 0.0094(11) 0.0479(14) 0.0034(12)
C13 0.0687(15) 0.0585(14) 0.0668(14) 0.0258(12) 0.0339(13) 0.0236(12)
C33 0.0833(17) 0.0438(12) 0.0681(14) -0.0057(11) 0.0314(14) -0.0174(12)
C15 0.0805(16) 0.0484(13) 0.0711(15) -0.0016(12) 0.0247(13) -0.0126(12)
C1 0.101(2) 0.0447(13) 0.0718(15) 0.0147(12) 0.0215(15) -0.0114(13)
C14 0.0995(19) 0.0407(12) 0.0739(15) 0.0115(12) 0.0516(15) 0.0065(13)
C2 0.185(4) 0.094(2) 0.0773(18) 0.0196(16) 0.072(2) 0.068(2)
C19 0.181(3) 0.093(2) 0.151(3) 0.087(2) 0.122(3) 0.072(2)

loop_
_atom_type_symbol
_atom_type_description
_atom_type_scat_dispersion_real
_atom_type_scat_dispersion_imag
_atom_type_scat_source
C C 0.0033 0.0016 'International Tables Vol C Tables 4.2.6.8 and 6.1.1.4'
H H 0.0000 0.0000 'International Tables Vol C Tables 4.2.6.8 and 6.1.1.4'
N N 0.0061 0.0033 'International Tables Vol C Tables 4.2.6.8 and 6.1.1.4'
O O 0.0106 0.0060 'International Tables Vol C Tables 4.2.6.8 and 6.1.1.4'

loop_
_geom_angle_atom_site_label_1
_geom_angle_atom_site_label_2
_geom_angle_atom_site_label_3
_geom_angle
_geom_angle_site_symmetry_1
_geom_angle_site_symmetry_3
_geom_angle_publ_flag
C3 O1 C1 117.57(17) . . ?
C36 N2 C28 124.26(16) . . ?
C36 N2 C29 114.04(16) . . ?
C28 N2 C29 120.74(14) . . ?
C26 O6 C20 118.86(16) . . ?
C18 N1 C10 125.24(17) . . ?
C18 N1 C11 114.14(17) . . ?
C10 N1 C11 120.53(14) . . ?
C2 O2 C8 119.33(18) . . ?
C21 O5 C19 117.87(18) . . ?
C5 C6 C7 119.39(17) . . ?
C5 C6 C11 122.10(17) . . ?
C7 C6 C11 118.50(17) . . ?
C23 C24 C25 119.09(16) . . ?
C23 C24 C29 121.80(15) . . ?
C25 C24 C29 119.11(16) . . ?
C6 C5 C4 118.70(18) . . ?
C6 C5 C9 121.84(17) . . ?
C4 C5 C9 119.46(18) . . ?
C31 C30 C29 124.6(2) . . ?
C31 C30 H30 117.7 . . ?
C29 C30 H30 117.7 . . ?
N2 C29 C30 108.71(15) . . ?
N2 C29 C24 110.19(14) . . ?
C30 C29 C24 110.95(14) . . ?
N2 C29 C34 101.13(13) . . ?
C30 C29 C34 110.70(15) . . ?
C24 C29 C34 114.63(15) . . ?
C24 C23 C22 119.21(17) . . ?
C24 C23 C27 121.46(16) . . ?
C22 C23 C27 119.30(17) . . ?
C3 C4 C5 121.91(18) . . ?
C3 C4 H4 119.0 . . ?
C5 C4 H4 119.0 . . ?
C26 C25 C24 121.14(17) . . ?
C26 C25 H25 119.4 . . ?
C24 C25 H25 119.4 . . ?
O1 C3 C4 125.68(19) . . ?
O1 C3 C8 115.29(18) . . ?
C4 C3 C8 118.99(18) . . ?
N1 C11 C12 108.81(15) . . ?
N1 C11 C6 110.36(15) . . ?
C12 C11 C6 109.19(15) . . ?
N1 C11 C16 101.11(14) . . ?
C12 C11 C16 111.38(16) . . ?
C6 C11 C16 115.61(16) . . ?
O3 C18 N1 125.4(2) . . ?
O3 C18 C17 127.19(19) . . ?
N1 C18 C17 107.44(18) . . ?
C33 C34 C35 114.66(17) . . ?
C33 C34 C29 113.99(17) . . ?
C35 C34 C29 102.49(16) . . ?
C33 C34 H34 108.5 . . ?
C35 C34 H34 108.5 . . ?
C29 C34 H34 108.5 . . ?
O7 C36 N2 124.8(2) . . ?
O7 C36 C35 127.77(18) . . ?
N2 C36 C35 107.41(16) . . ?
O6 C26 C25 125.29(18) . . ?
O6 C26 C21 115.23(17) . . ?
C25 C26 C21 119.48(17) . . ?
C13 C12 C11 124.1(2) . . ?
C13 C12 H12 117.9 . . ?
C11 C12 H12 117.9 . . ?
N2 C28 C27 107.55(17) . . ?
N2 C28 H28A 110.2 . . ?
C27 C28 H28A 110.2 . . ?
N2 C28 H28B 110.2 . . ?
C27 C28 H28B 110.2 . . ?
H28A C28 H28B 108.5 . . ?
N1 C10 C9 108.63(17) . . ?
N1 C10 H10A 110.0 . . ?
C9 C10 H10A 110.0 . . ?
N1 C10 H10B 110.0 . . ?
C9 C10 H10B 110.0 . . ?
H10A C10 H10B 108.3 . . ?
C8 C7 C6 121.16(18) . . ?
C8 C7 H7 119.4 . . ?
C6 C7 H7 119.4 . . ?
C21 C22 C23 121.83(18) . . ?
C21 C22 H22 119.1 . . ?
C23 C22 H22 119.1 . . ?
O5 C21 C22 125.32(19) . . ?
O5 C21 C26 115.47(18) . . ?
C22 C21 C26 119.17(17) . . ?
C5 C9 C10 110.80(17) . . ?
C5 C9 H9A 109.5 . . ?
C10 C9 H9A 109.5 . . ?
C5 C9 H9B 109.5 . . ?
C10 C9 H9B 109.5 . . ?
H9A C9 H9B 108.1 . . ?
O2 C8 C7 124.55(19) . . ?
O2 C8 C3 115.62(18) . . ?
C7 C8 C3 119.83(18) . . ?
C30 C31 C32 123.1(2) . . ?
C30 C31 H31 118.5 . . ?
C32 C31 H31 118.5 . . ?
C36 C35 C34 103.73(16) . . ?
C36 C35 H35A 111.0 . . ?
C34 C35 H35A 111.0 . . ?
C36 C35 H35B 111.0 . . ?
C34 C35 H35B 111.0 . . ?
H35A C35 H35B 109.0 . . ?
O6 C20 H20A 109.5 . . ?
O6 C20 H20B 109.5 . . ?
H20A C20 H20B 109.5 . . ?
O6 C20 H20C 109.5 . . ?
H20A C20 H20C 109.5 . . ?
H20B C20 H20C 109.5 . . ?
C28 C27 C23 110.05(16) . . ?
C28 C27 H27A 109.6 . . ?
C23 C27 H27A 109.6 . . ?
C28 C27 H27B 109.6 . . ?
C23 C27 H27B 109.6 . . ?
H27A C27 H27B 108.2 . . ?
C15 C16 C17 113.79(18) . . ?
C15 C16 C11 114.45(17) . . ?
C17 C16 C11 102.71(17) . . ?
C15 C16 H16 108.5 . . ?
C17 C16 H16 108.5 . . ?
C11 C16 H16 108.5 . . ?
C18 C17 C16 104.69(16) . . ?
C18 C17 H17A 110.8 . . ?
C16 C17 H17A 110.8 . . ?
C18 C17 H17B 110.8 . . ?
C16 C17 H17B 110.8 . . ?
H17A C17 H17B 108.9 . . ?
O8 C32 C31 121.9(2) . . ?
O8 C32 C33 121.5(2) . . ?
C31 C32 C33 116.62(19) . . ?
C12 C13 C14 123.2(2) . . ?
C12 C13 H13 118.4 . . ?
C14 C13 H13 118.4 . . ?
C32 C33 C34 113.67(19) . . ?
C32 C33 H33A 108.8 . . ?
C34 C33 H33A 108.8 . . ?
C32 C33 H33B 108.8 . . ?
C34 C33 H33B 108.8 . . ?
H33A C33 H33B 107.7 . . ?
C14 C15 C16 113.2(2) . . ?
C14 C15 H15A 108.9 . . ?
C16 C15 H15A 108.9 . . ?
C14 C15 H15B 108.9 . . ?
C16 C15 H15B 108.9 . . ?
H15A C15 H15B 107.8 . . ?
O1 C1 H1A 109.5 . . ?
O1 C1 H1B 109.5 . . ?
H1A C1 H1B 109.5 . . ?
O1 C1 H1C 109.5 . . ?
H1A C1 H1C 109.5 . . ?
H1B C1 H1C 109.5 . . ?
O4 C14 C13 121.4(3) . . ?
O4 C14 C15 121.5(3) . . ?
C13 C14 C15 117.06(19) . . ?
O2 C2 H2A 109.5 . . ?
O2 C2 H2B 109.5 . . ?
H2A C2 H2B 109.5 . . ?
O2 C2 H2C 109.5 . . ?
H2A C2 H2C 109.5 . . ?
H2B C2 H2C 109.5 . . ?
O5 C19 H19A 109.5 . . ?
O5 C19 H19B 109.5 . . ?
H19A C19 H19B 109.5 . . ?
O5 C19 H19C 109.5 . . ?
H19A C19 H19C 109.5 . . ?
H19B C19 H19C 109.5 . . ?

loop_
_geom_bond_atom_site_label_1
_geom_bond_atom_site_label_2
_geom_bond_distance
_geom_bond_site_symmetry_2
_geom_bond_publ_flag
O1 C3 1.365(2) . ?
O1 C1 1.416(3) . ?
O3 C18 1.230(2) . ?
N2 C36 1.352(2) . ?
N2 C28 1.449(2) . ?
N2 C29 1.471(2) . ?
O7 C36 1.229(2) . ?
O6 C26 1.363(2) . ?
O6 C20 1.393(2) . ?
N1 C18 1.347(2) . ?
N1 C10 1.450(3) . ?
N1 C11 1.473(2) . ?
O2 C2 1.343(3) . ?
O2 C8 1.364(2) . ?
O5 C21 1.362(2) . ?
O5 C19 1.412(3) . ?
O8 C32 1.224(3) . ?
O4 C14 1.224(3) . ?
C6 C5 1.385(3) . ?
C6 C7 1.396(3) . ?
C6 C11 1.527(2) . ?
C24 C23 1.384(2) . ?
C24 C25 1.403(2) . ?
C24 C29 1.531(2) . ?
C5 C4 1.403(3) . ?
C5 C9 1.509(3) . ?
C30 C31 1.333(3) . ?
C30 C29 1.509(3) . ?
C30 H30 0.9300 . ?
C29 C34 1.548(3) . ?
C23 C22 1.395(3) . ?
C23 C27 1.513(3) . ?
C4 C3 1.373(3) . ?
C4 H4 0.9300 . ?
C25 C26 1.377(3) . ?
C25 H25 0.9300 . ?
C3 C8 1.393(3) . ?
C11 C12 1.509(3) . ?
C11 C16 1.545(3) . ?
C18 C17 1.498(3) . ?
C34 C33 1.522(3) . ?
C34 C35 1.531(3) . ?
C34 H34 0.9800 . ?
C36 C35 1.497(3) . ?
C26 C21 1.403(3) . ?
C12 C13 1.333(3) . ?
C12 H12 0.9300 . ?
C28 C27 1.511(3) . ?
C28 H28A 0.9700 . ?
C28 H28B 0.9700 . ?
C10 C9 1.510(3) . ?
C10 H10A 0.9700 . ?
C10 H10B 0.9700 . ?
C7 C8 1.379(3) . ?
C7 H7 0.9300 . ?
C22 C21 1.370(3) . ?
C22 H22 0.9300 . ?
C9 H9A 0.9700 . ?
C9 H9B 0.9700 . ?
C31 C32 1.455(3) . ?
C31 H31 0.9300 . ?
C35 H35A 0.9700 . ?
C35 H35B 0.9700 . ?
C20 H20A 0.9600 . ?
C20 H20B 0.9600 . ?
C20 H20C 0.9600 . ?
C27 H27A 0.9700 . ?
C27 H27B 0.9700 . ?
C16 C15 1.524(3) . ?
C16 C17 1.530(3) . ?
C16 H16 0.9800 . ?
C17 H17A 0.9700 . ?
C17 H17B 0.9700 . ?
C32 C33 1.497(3) . ?
C13 C14 1.451(4) . ?
C13 H13 0.9300 . ?
C33 H33A 0.9700 . ?
C33 H33B 0.9700 . ?
C15 C14 1.495(3) . ?
C15 H15A 0.9700 . ?
C15 H15B 0.9700 . ?
C1 H1A 0.9600 . ?
C1 H1B 0.9600 . ?
C1 H1C 0.9600 . ?
C2 H2A 0.9600 . ?
C2 H2B 0.9600 . ?
C2 H2C 0.9600 . ?
C19 H19A 0.9600 . ?
C19 H19B 0.9600 . ?
C19 H19C 0.9600 . ?
